data_7218701
loop_
_publ_author_name
'Koenig, Burkhard'
'Dobelmann, Lars'
'Parham, Amir'
'Buchholz, Herwig'
'Buesing, Arne'

_publ_section_title
;
 First Synthesis of Naphthalene Annulated Oxepins
;
_journal_name_full 'RSC Adv.'
_journal_paper_doi 10.1039/C4RA10652K
_journal_year 2014
_chemical_formula_sum 'C20 H12 O'
_chemical_formula_weight 268.30
_space_group_crystal_system monoclinic
_space_group_IT_number 14
_space_group_name_Hall '-P 2ybc'
_space_group_name_H-M_alt 'P 1 21/c 1'
_symmetry_space_group_name_Hall '-P 2ybc'
_symmetry_space_group_name_H-M 'P 1 21/c 1'
_atom_sites_solution_hydrogens geom
_atom_sites_solution_primary direct
_atom_sites_solution_secondary difmap
_cell_angle_alpha 90
_cell_angle_beta 93.812(2)
_cell_angle_gamma 90
_cell_formula_units_Z 4
_cell_length_a 8.4538(3)
_cell_length_b 13.4041(4)
_cell_length_c 11.2408(4)
_cell_measurement_reflns_used 9928
_cell_measurement_temperature 100.(2)
_cell_measurement_theta_max 27.9204
_cell_measurement_theta_min 2.3677
_cell_volume 1270.94(7)
_computing_cell_refinement 'APEX2 v2011.8-0 (Bruker AXS)'
_computing_data_collection 'Bruker APEX2'
_computing_data_reduction 'SAINT V7.68A (Bruker AXS, 2009)'
_computing_structure_refinement 'SHELXL-97 (Sheldrick, 2008)'
_computing_structure_solution 'SHELXS-97 (Sheldrick, 2008)'
_diffrn_ambient_temperature 100.(2)
_diffrn_detector_area_resol_mean 8.3333
_diffrn_measured_fraction_theta_full 0.990
_diffrn_measured_fraction_theta_max 0.990
_diffrn_measurement_device_type 'Bruker APEX-II CCD'
_diffrn_measurement_method '\f and \w scans'
_diffrn_radiation_monochromator graphite
_diffrn_radiation_type MoK\a
_diffrn_radiation_wavelength 0.71073
_diffrn_reflns_av_R_equivalents 0.0185
_diffrn_reflns_av_sigmaI/netI 0.0124
_diffrn_reflns_limit_h_max 11
_diffrn_reflns_limit_h_min -11
_diffrn_reflns_limit_k_max 17
_diffrn_reflns_limit_k_min -17
_diffrn_reflns_limit_l_max 14
_diffrn_reflns_limit_l_min -14
_diffrn_reflns_number 19500
_diffrn_reflns_theta_full 27.94
_diffrn_reflns_theta_max 27.94
_diffrn_reflns_theta_min 2.37
_diffrn_source_type 'fine-focus sealed tube'
_exptl_absorpt_coefficient_mu 0.085
_exptl_absorpt_correction_T_max 0.7456
_exptl_absorpt_correction_T_min 0.7207
_exptl_absorpt_correction_type multi-scan
_exptl_absorpt_process_details 'SADABS V2008/1 (Bruker AXS)'
_exptl_crystal_colour colorless
_exptl_crystal_density_diffrn 1.402
_exptl_crystal_density_method 'not measured'
_exptl_crystal_description prism
_exptl_crystal_F_000 560
_exptl_crystal_size_max 0.1
_exptl_crystal_size_mid 0.1
_exptl_crystal_size_min 0.1
_refine_diff_density_max 0.645
_refine_diff_density_min -0.241
_refine_ls_extinction_method none
_refine_ls_goodness_of_fit_ref 1.025
_refine_ls_hydrogen_treatment constr
_refine_ls_matrix_type full
_refine_ls_number_parameters 190
_refine_ls_number_reflns 3013
_refine_ls_number_restraints 0
_refine_ls_restrained_S_all 1.025
_refine_ls_R_factor_all 0.0532
_refine_ls_R_factor_gt 0.0461
_refine_ls_shift/su_max 0.000
_refine_ls_shift/su_mean 0.000
_refine_ls_structure_factor_coef Fsqd
_refine_ls_weighting_details 'calc w=1/[\s^2^(Fo^2^)+(0.0700P)^2^+0.8685P] where P=(Fo^2^+2Fc^2^)/3'
_refine_ls_weighting_scheme calc
_refine_ls_wR_factor_gt 0.1240
_refine_ls_wR_factor_ref 0.1305
_reflns_number_gt 2617
_reflns_number_total 3013
_reflns_threshold_expression >2sigma(I)
_cod_data_source_file c4ra10652k2.cif
_cod_data_source_block I
_cod_database_code 7218701

loop_
_space_group_symop_operation_xyz
'x, y, z'
'-x, y+1/2, -z+1/2'
'-x, -y, -z'
'x, -y-1/2, z-1/2'

loop_
_atom_site_type_symbol
_atom_site_label
_atom_site_fract_x
_atom_site_fract_y
_atom_site_fract_z
_atom_site_U_iso_or_equiv
_atom_site_adp_type
_atom_site_calc_flag
_atom_site_refinement_flags
_atom_site_occupancy
O O1 0.56477(12) 0.25295(7) 0.36729(9) 0.0202(2) Uani d . 1
C C1 1.00466(17) 0.34612(11) 0.27215(13) 0.0230(3) Uani d . 1
H H1 1.1057 0.3631 0.2458 0.028 Uiso calc R 1
C C2 0.86873(16) 0.39984(10) 0.22755(12) 0.0196(3) Uani d . 1
C C3 0.71760(15) 0.37919(10) 0.27271(12) 0.0164(3) Uani d . 1
C C4 0.58452(16) 0.44302(10) 0.23792(12) 0.0167(3) Uani d . 1
C C5 0.44128(15) 0.45734(9) 0.30996(11) 0.0153(3) Uani d . 1
C C6 0.40039(15) 0.39719(9) 0.40992(11) 0.0143(3) Uani d . 1
C C7 0.28211(15) 0.43202(10) 0.48585(11) 0.0157(3) Uani d . 1
C C8 0.20020(15) 0.52201(10) 0.45882(12) 0.0176(3) Uani d . 1
H H2 0.121 0.5445 0.5086 0.021 Uiso calc R 1
C C9 0.99260(17) 0.27051(11) 0.35224(13) 0.0223(3) Uani d . 1
H H3 1.0851 0.2372 0.3842 0.027 Uiso calc R 1
C C10 0.84237(18) 0.24204(11) 0.38726(13) 0.0224(3) Uani d . 1
H H12 0.8326 0.1865 0.4388 0.027 Uiso calc R 1
C C11 0.70986(17) 0.29454(10) 0.34691(12) 0.0188(3) Uani d . 1
C C12 0.46790(16) 0.30292(10) 0.44195(12) 0.0171(3) Uani d . 1
C C13 0.43176(17) 0.25154(10) 0.54164(13) 0.0208(3) Uani d . 1
H H4 0.4826 0.1897 0.5601 0.025 Uiso calc R 1
C C14 0.32034(17) 0.28937(11) 0.61674(13) 0.0220(3) Uani d . 1
H H5 0.2975 0.2543 0.687 0.026 Uiso calc R 1
C C15 0.24489(16) 0.37691(11) 0.58822(12) 0.0193(3) Uani d . 1
H H11 0.1664 0.4013 0.6374 0.023 Uiso calc R 1
C C16 0.88166(17) 0.47238(11) 0.13656(13) 0.0211(3) Uani d . 1
H H8 0.9822 0.4884 0.1086 0.025 Uiso calc R 1
C C17 0.74789(18) 0.51883(11) 0.08981(13) 0.0232(3) Uani d . 1
H H7 0.7533 0.5606 0.0219 0.028 Uiso calc R 1
C C18 0.60238(17) 0.50549(10) 0.14116(12) 0.0197(3) Uani d . 1
H H6 0.5123 0.5407 0.1083 0.024 Uiso calc R 1
C C19 0.35571(16) 0.54509(10) 0.29042(12) 0.0189(3) Uani d . 1
H H10 0.3806 0.5861 0.2253 0.023 Uiso calc R 1
C C20 0.23466(16) 0.57660(10) 0.36147(13) 0.0199(3) Uani d . 1
H H9 0.1769 0.6358 0.3418 0.024 Uiso calc R 1

loop_
_atom_site_aniso_label
_atom_site_aniso_U_11
_atom_site_aniso_U_22
_atom_site_aniso_U_33
_atom_site_aniso_U_12
_atom_site_aniso_U_13
_atom_site_aniso_U_23
O1 0.0212(5) 0.0140(5) 0.0254(5) -0.0006(4) 0.0025(4) -0.0015(4)
C1 0.0188(7) 0.0244(7) 0.0259(8) 0.0014(5) 0.0017(5) -0.0062(6)
C2 0.0193(7) 0.0201(7) 0.0195(7) 0.0005(5) 0.0017(5) -0.0050(5)
C3 0.0170(6) 0.0168(6) 0.0153(6) -0.0010(5) 0.0010(5) -0.0054(5)
C4 0.0197(6) 0.0143(6) 0.0158(6) -0.0024(5) -0.0015(5) -0.0018(5)
C5 0.0173(6) 0.0133(6) 0.0152(6) -0.0027(5) -0.0003(5) -0.0010(5)
C6 0.0141(6) 0.0135(6) 0.0150(6) -0.0027(4) -0.0015(5) -0.0009(4)
C7 0.0155(6) 0.0161(6) 0.0152(6) -0.0042(5) -0.0004(5) -0.0021(5)
C8 0.0141(6) 0.0186(6) 0.0201(7) -0.0015(5) 0.0015(5) -0.0038(5)
C9 0.0190(7) 0.0210(7) 0.0263(7) 0.0053(5) -0.0033(5) -0.0051(5)
C10 0.0274(7) 0.0164(6) 0.0229(7) 0.0024(5) -0.0013(6) -0.0013(5)
C11 0.0209(7) 0.0152(6) 0.0201(7) -0.0007(5) -0.0013(5) -0.0032(5)
C12 0.0179(6) 0.0151(6) 0.0178(6) -0.0007(5) -0.0018(5) -0.0022(5)
C13 0.0217(7) 0.0161(6) 0.0239(7) -0.0029(5) -0.0040(5) 0.0028(5)
C14 0.0229(7) 0.0232(7) 0.0196(7) -0.0075(5) -0.0006(5) 0.0050(5)
C15 0.0185(6) 0.0224(7) 0.0169(6) -0.0059(5) 0.0017(5) -0.0012(5)
C16 0.0204(7) 0.0237(7) 0.0199(7) -0.0012(5) 0.0067(5) -0.0029(5)
C17 0.0286(8) 0.0226(7) 0.0187(7) 0.0011(6) 0.0051(6) 0.0006(5)
C18 0.0224(7) 0.0191(6) 0.0175(6) 0.0022(5) 0.0007(5) -0.0009(5)
C19 0.0219(7) 0.0161(6) 0.0191(6) 0.0007(5) 0.0030(5) 0.0029(5)
C20 0.0190(6) 0.0164(6) 0.0243(7) 0.0022(5) 0.0012(5) 0.0004(5)

loop_
_atom_type_symbol
_atom_type_description
_atom_type_scat_dispersion_real
_atom_type_scat_dispersion_imag
_atom_type_scat_source
C C 0.0033 0.0016 'International Tables Vol C Tables 4.2.6.8 and 6.1.1.4'
H H 0.0000 0.0000 'International Tables Vol C Tables 4.2.6.8 and 6.1.1.4'
O O 0.0106 0.0060 'International Tables Vol C Tables 4.2.6.8 and 6.1.1.4'

loop_
_geom_angle_atom_site_label_1
_geom_angle_atom_site_label_2
_geom_angle_atom_site_label_3
_geom_angle
C11 O1 C12 118.26(10)
C9 C1 C2 121.06(14)
C9 C1 H1 119.5
C2 C1 H1 119.5
C1 C2 C16 120.15(13)
C1 C2 C3 119.80(13)
C16 C2 C3 120.03(13)
C11 C3 C2 116.22(12)
C11 C3 C4 124.69(12)
C2 C3 C4 119.06(12)
C18 C4 C3 116.44(12)
C18 C4 C5 118.37(12)
C3 C4 C5 124.48(12)
C19 C5 C6 116.51(12)
C19 C5 C4 116.69(12)
C6 C5 C4 125.97(12)
C12 C6 C7 114.96(12)
C12 C6 C5 125.46(12)
C7 C6 C5 119.58(11)
C8 C7 C15 119.09(12)
C8 C7 C6 120.03(12)
C15 C7 C6 120.88(12)
C20 C8 C7 120.16(12)
C20 C8 H2 119.9
C7 C8 H2 119.9
C1 C9 C10 119.64(13)
C1 C9 H3 120.2
C10 C9 H3 120.2
C11 C10 C9 119.99(14)
C11 C10 H12 120.0
C9 C10 H12 120.0
C10 C11 O1 116.89(13)
C10 C11 C3 122.52(13)
O1 C11 C3 119.94(12)
C13 C12 O1 115.26(12)
C13 C12 C6 123.16(13)
O1 C12 C6 121.33(12)
C12 C13 C14 120.49(13)
C12 C13 H4 119.8
C14 C13 H4 119.8
C15 C14 C13 119.51(13)
C15 C14 H5 120.2
C13 C14 H5 120.2
C14 C15 C7 120.85(13)
C14 C15 H11 119.6
C7 C15 H11 119.6
C17 C16 C2 119.20(13)
C17 C16 H8 120.4
C2 C16 H8 120.4
C16 C17 C18 120.63(14)
C16 C17 H7 119.7
C18 C17 H7 119.7
C4 C18 C17 122.85(13)
C4 C18 H6 118.6
C17 C18 H6 118.6
C5 C19 C20 123.75(13)
C5 C19 H10 118.1
C20 C19 H10 118.1
C8 C20 C19 119.84(13)
C8 C20 H9 120.1
C19 C20 H9 120.1

loop_
_geom_bond_atom_site_label_1
_geom_bond_atom_site_label_2
_geom_bond_distance
O1 C11 1.3803(17)
O1 C12 1.3837(16)
C1 C9 1.364(2)
C1 C2 1.419(2)
C1 H1 0.95
C2 C16 1.421(2)
C2 C3 1.4328(19)
C3 C11 1.4123(19)
C3 C4 1.4464(18)
C4 C18 1.3889(19)
C4 C5 1.5130(19)
C5 C19 1.3906(18)
C5 C6 1.4435(18)
C6 C12 1.4230(18)
C6 C7 1.4351(18)
C7 C8 1.4138(19)
C7 C15 1.4202(19)
C8 C20 1.364(2)
C8 H2 0.95
C9 C10 1.407(2)
C9 H3 0.95
C10 C11 1.374(2)
C10 H12 0.95
C12 C13 1.367(2)
C13 C14 1.401(2)
C13 H4 0.95
C14 C15 1.364(2)
C14 H5 0.95
C15 H11 0.95
C16 C17 1.365(2)
C16 H8 0.95
C17 C18 1.405(2)
C17 H7 0.95
C18 H6 0.95
C19 C20 1.4043(19)
C19 H10 0.95
C20 H9 0.95

loop_
_geom_torsion_atom_site_label_1
_geom_torsion_atom_site_label_2
_geom_torsion_atom_site_label_3
_geom_torsion_atom_site_label_4
_geom_torsion
C9 C1 C2 C16 -174.50(13)
C9 C1 C2 C3 4.1(2)
C1 C2 C3 C11 -9.53(19)
C16 C2 C3 C11 169.11(12)
C1 C2 C3 C4 172.09(12)
C16 C2 C3 C4 -9.27(19)
C11 C3 C4 C18 -163.30(12)
C2 C3 C4 C18 14.93(18)
C11 C3 C4 C5 26.5(2)
C2 C3 C4 C5 -155.25(12)
C18 C4 C5 C19 -13.43(18)
C3 C4 C5 C19 156.57(13)
C18 C4 C5 C6 177.41(12)
C3 C4 C5 C6 -12.6(2)
C19 C5 C6 C12 176.88(12)
C4 C5 C6 C12 -13.9(2)
C19 C5 C6 C7 -2.94(18)
C4 C5 C6 C7 166.24(12)
C12 C6 C7 C8 -176.36(11)
C5 C6 C7 C8 3.48(18)
C12 C6 C7 C15 3.28(18)
C5 C6 C7 C15 -176.88(11)
C15 C7 C8 C20 179.53(12)
C6 C7 C8 C20 -0.83(19)
C2 C1 C9 C10 3.0(2)
C1 C9 C10 C11 -4.3(2)
C9 C10 C11 O1 169.07(12)
C9 C10 C11 C3 -1.7(2)
C12 O1 C11 C10 115.31(14)
C12 O1 C11 C3 -73.68(16)
C2 C3 C11 C10 8.44(19)
C4 C3 C11 C10 -173.28(13)
C2 C3 C11 O1 -162.05(12)
C4 C3 C11 O1 16.2(2)
C11 O1 C12 C13 -119.06(13)
C11 O1 C12 C6 66.42(16)
C7 C6 C12 C13 -4.13(19)
C5 C6 C12 C13 176.04(13)
C7 C6 C12 O1 169.94(11)
C5 C6 C12 O1 -9.9(2)
O1 C12 C13 C14 -172.59(12)
C6 C12 C13 C14 1.8(2)
C12 C13 C14 C15 1.6(2)
C13 C14 C15 C7 -2.4(2)
C8 C7 C15 C14 179.47(12)
C6 C7 C15 C14 -0.2(2)
C1 C2 C16 C17 176.02(13)
C3 C2 C16 C17 -2.6(2)
C2 C16 C17 C18 8.5(2)
C3 C4 C18 C17 -9.5(2)
C5 C4 C18 C17 161.26(13)
C16 C17 C18 C4 -2.2(2)
C6 C5 C19 C20 -0.1(2)
C4 C5 C19 C20 -170.36(12)
C7 C8 C20 C19 -2.3(2)
C5 C19 C20 C8 2.8(2)
